data_7100847
loop_
_publ_author_name
'Jie-Peng Zhang'
'Yan-Yong Lin'
'Xiao-Chun Huang'
'Xiao-Ming Chen'

_publ_section_title
;
Molecular Chairs, Zippers, Zigzag and Helical Chains: Chemical
Enumeration of Supramolecular Isomerism Based on a Predesigned
Metal-Organic Building Block
;
_journal_name_full 'Chemical Communications'
_journal_paper_doi 10.1039/b416095a
_journal_year 2005
_chemical_formula_sum 'C12 H8 Cu N5'
_chemical_formula_weight 285.77
_space_group_IT_number 15
_symmetry_cell_setting monoclinic
_symmetry_space_group_name_Hall '-C 2yc'
_symmetry_space_group_name_H-M 'C 1 2/c 1'
_cell_angle_alpha 90.00
_cell_angle_beta 115.5060(10)
_cell_angle_gamma 90.00
_cell_formula_units_Z 12
_cell_length_a 16.2147(11)
_cell_length_b 18.5212(12)
_cell_length_c 12.5482(8)
_cell_measurement_temperature 293(2)
_cell_volume 3401.2(4)
_diffrn_ambient_temperature 293(2)
_exptl_crystal_density_diffrn 1.674
_cod_depositor_comments
;
The following automatic conversions were performed:
'_symmetry_cell_setting' value 'Monoclinic' changed to 'monoclinic'
according to '/home/saulius/struct/CIF-dictionaries/cif_core.dic'
dictionary named 'cif_core.dic' version 2.4.1 from 2010-06-29.

Automatic conversion script
Id: cif_fix_enum 1527 2010-12-29 10:47:43Z saulius 
;
_cod_original_sg_symbol_H-M 'C 2/c'
_cod_database_code 7100847

loop_
_symmetry_equiv_pos_as_xyz
'x, y, z'
'-x, y, -z+1/2'
'x+1/2, y+1/2, z'
'-x+1/2, y+1/2, -z+1/2'
'-x, -y, -z'
'x, -y, z-1/2'
'-x+1/2, -y+1/2, -z'
'x+1/2, -y+1/2, z-1/2'

loop_
_atom_site_label
_atom_site_type_symbol
_atom_site_fract_x
_atom_site_fract_y
_atom_site_fract_z
_atom_site_U_iso_or_equiv
_atom_site_adp_type
_atom_site_occupancy
_atom_site_symmetry_multiplicity
_atom_site_calc_flag
_atom_site_refinement_flags
_atom_site_disorder_assembly
_atom_site_disorder_group
Cu1 Cu 0.0000 0.01754(2) 0.7500 0.04623(14) Uani 1 2 d S . .
Cu2 Cu 0.03856(2) 0.244952(16) 1.11147(3) 0.04671(12) Uani 1 1 d . . .
N1 N 0.11441(12) 0.09823(10) 1.08369(17) 0.0351(4) Uani 1 1 d . . .
N2 N 0.05676(13) 0.15604(10) 1.04388(17) 0.0342(4) Uani 1 1 d . . .
N3 N 0.01676(11) 0.07909(9) 0.89348(16) 0.0291(4) Uani 1 1 d . . .
N4 N 0.10056(13) -0.04309(10) 0.87757(17) 0.0354(4) Uani 1 1 d . . .
N5 N -0.07519(15) 0.25239(10) 0.9245(2) 0.0438(5) Uani 1 1 d . . .
N6 N 0.02131(14) 0.31530(9) 1.21330(17) 0.0362(4) Uani 1 1 d . . .
N7 N 0.0000 0.43071(14) 1.2500 0.0390(7) Uani 1 2 d S . .
N8 N 0.08911(16) 0.35120(11) 1.0580(2) 0.0486(5) Uani 1 1 d . . .
C1 C 0.08797(14) 0.05426(11) 0.99149(19) 0.0279(4) Uani 1 1 d . . .
C2 C 0.00021(14) 0.14271(11) 0.93123(19) 0.0296(5) Uani 1 1 d . . .
C3 C 0.12880(14) -0.01558(11) 0.98745(19) 0.0285(4) Uani 1 1 d . . .
C4 C 0.19081(15) -0.05129(13) 1.0862(2) 0.0370(5) Uani 1 1 d . . .
H4A H 0.2100 -0.0308 1.1607 0.044 Uiso 1 1 calc R . .
C5 C 0.22387(16) -0.11761(13) 1.0730(2) 0.0438(6) Uani 1 1 d . . .
H5A H 0.2664 -0.1422 1.1381 0.053 Uiso 1 1 calc R . .
C6 C 0.19271(18) -0.14692(13) 0.9612(3) 0.0472(6) Uani 1 1 d . . .
H6A H 0.2126 -0.1922 0.9502 0.057 Uiso 1 1 calc R . .
C7 C 0.13230(19) -0.10842(13) 0.8670(2) 0.0453(6) Uani 1 1 d . . .
H7A H 0.1122 -0.1284 0.7920 0.054 Uiso 1 1 calc R . .
C8 C -0.07095(15) 0.19449(12) 0.8622(2) 0.0335(5) Uani 1 1 d . . .
C9 C -0.12976(17) 0.18545(14) 0.7445(2) 0.0453(6) Uani 1 1 d . . .
H9A H -0.1253 0.1454 0.7026 0.054 Uiso 1 1 calc R . .
C10 C -0.1958(2) 0.23818(17) 0.6905(3) 0.0586(8) Uani 1 1 d . . .
H10A H -0.2373 0.2332 0.6118 0.070 Uiso 1 1 calc R . .
C11 C -0.1996(2) 0.29753(18) 0.7538(3) 0.0645(9) Uani 1 1 d . . .
H11A H -0.2431 0.3334 0.7189 0.077 Uiso 1 1 calc R . .
C12 C -0.1383(2) 0.30233(16) 0.8685(3) 0.0589(8) Uani 1 1 d . . .
H12A H -0.1403 0.3430 0.9108 0.071 Uiso 1 1 calc R . .
C13 C 0.03275(15) 0.38518(11) 1.1948(2) 0.0339(5) Uani 1 1 d . . .
C14 C 0.07689(16) 0.40566(12) 1.1196(2) 0.0366(5) Uani 1 1 d . . .
C15 C 0.1034(2) 0.47552(14) 1.1101(3) 0.0557(7) Uani 1 1 d . . .
H15A H 0.0948 0.5127 1.1541 0.067 Uiso 1 1 calc R . .
C16 C 0.1426(2) 0.48883(16) 1.0342(3) 0.0675(9) Uani 1 1 d . . .
H16A H 0.1626 0.5351 1.0282 0.081 Uiso 1 1 calc R . .
C17 C 0.1521(2) 0.43408(17) 0.9680(3) 0.0632(8) Uani 1 1 d . . .
H17A H 0.1765 0.4425 0.9143 0.076 Uiso 1 1 calc R . .
C18 C 0.1248(2) 0.36622(17) 0.9825(3) 0.0612(8) Uani 1 1 d . . .
H18A H 0.1315 0.3288 0.9374 0.073 Uiso 1 1 calc R . .

loop_
_atom_site_aniso_label
_atom_site_aniso_U_11
_atom_site_aniso_U_22
_atom_site_aniso_U_33
_atom_site_aniso_U_23
_atom_site_aniso_U_13
_atom_site_aniso_U_12
Cu1 0.0665(3) 0.0358(2) 0.0242(2) 0.000 0.0080(2) 0.000
Cu2 0.0671(2) 0.03248(18) 0.0453(2) -0.00946(13) 0.02872(18) 0.00345(13)
N1 0.0427(10) 0.0279(9) 0.0302(11) -0.0012(8) 0.0114(9) 0.0014(8)
N2 0.0453(11) 0.0262(9) 0.0306(11) -0.0004(8) 0.0158(9) 0.0037(8)
N3 0.0337(9) 0.0266(9) 0.0261(10) 0.0003(7) 0.0120(8) 0.0017(7)
N4 0.0480(11) 0.0288(9) 0.0307(11) 0.0002(8) 0.0179(9) 0.0041(8)
N5 0.0511(13) 0.0330(11) 0.0534(15) 0.0029(9) 0.0284(11) 0.0106(9)
N6 0.0573(12) 0.0268(9) 0.0322(11) 0.0001(8) 0.0266(10) 0.0001(8)
N7 0.0562(17) 0.0252(13) 0.0438(18) 0.000 0.0292(15) 0.000
N8 0.0699(14) 0.0375(11) 0.0553(15) -0.0010(10) 0.0428(13) -0.0037(10)
C1 0.0342(11) 0.0246(10) 0.0249(11) 0.0003(8) 0.0129(9) -0.0025(8)
C2 0.0358(11) 0.0275(11) 0.0286(12) 0.0006(9) 0.0170(9) -0.0001(8)
C3 0.0322(11) 0.0255(10) 0.0306(12) 0.0010(9) 0.0162(9) -0.0019(8)
C4 0.0352(12) 0.0388(12) 0.0335(13) 0.0061(10) 0.0113(10) 0.0002(9)
C5 0.0398(13) 0.0424(14) 0.0502(16) 0.0208(12) 0.0202(12) 0.0110(11)
C6 0.0589(16) 0.0350(13) 0.0593(18) 0.0112(12) 0.0364(14) 0.0149(11)
C7 0.0690(17) 0.0332(12) 0.0398(15) -0.0017(11) 0.0293(13) 0.0070(11)
C8 0.0366(11) 0.0309(11) 0.0385(14) 0.0068(10) 0.0215(10) 0.0020(9)
C9 0.0450(14) 0.0506(15) 0.0396(15) 0.0081(12) 0.0174(12) 0.0065(11)
C10 0.0471(16) 0.073(2) 0.0515(18) 0.0230(15) 0.0171(14) 0.0083(14)
C11 0.0534(17) 0.0596(19) 0.086(3) 0.0325(18) 0.0351(18) 0.0241(15)
C12 0.0628(18) 0.0448(16) 0.080(2) 0.0110(15) 0.0408(18) 0.0199(13)
C13 0.0456(13) 0.0251(10) 0.0322(13) 0.0010(9) 0.0179(10) -0.0005(9)
C14 0.0429(12) 0.0326(12) 0.0362(13) 0.0027(10) 0.0189(11) -0.0016(10)
C15 0.080(2) 0.0364(13) 0.065(2) -0.0041(13) 0.0451(17) -0.0121(13)
C16 0.094(2) 0.0437(16) 0.087(3) 0.0000(16) 0.059(2) -0.0218(15)
C17 0.076(2) 0.0657(19) 0.070(2) 0.0111(16) 0.0518(18) -0.0051(16)
C18 0.082(2) 0.0551(17) 0.070(2) -0.0034(15) 0.0547(19) -0.0035(15)

loop_
_geom_bond_atom_site_label_1
_geom_bond_atom_site_label_2
_geom_bond_distance
_geom_bond_site_symmetry_2
_geom_bond_publ_flag
Cu1 N3 2.0478(18) . ?
Cu1 N3 2.0478(18) 2_556 ?
Cu1 N4 2.0576(19) 2_556 ?
Cu1 N4 2.0576(19) . ?
Cu2 N6 1.9278(18) . ?
Cu2 N2 1.9324(18) . ?
Cu2 N5 2.280(2) . ?
Cu2 N8 2.338(2) . ?
N1 C1 1.326(3) . ?
N1 N2 1.367(2) . ?
N2 C2 1.335(3) . ?
N3 C2 1.340(3) . ?
N3 C1 1.354(3) . ?
N4 C7 1.344(3) . ?
N4 C3 1.352(3) . ?
N5 C12 1.333(3) . ?
N5 C8 1.346(3) . ?
N6 C13 1.342(3) . ?
N6 N6 1.369(4) 2_557 ?
N7 C13 1.338(3) . ?
N7 C13 1.338(3) 2_557 ?
N8 C18 1.335(3) . ?
N8 C14 1.336(3) . ?
C1 C3 1.464(3) . ?
C2 C8 1.463(3) . ?
C3 C4 1.382(3) . ?
C4 C5 1.379(3) . ?
C5 C6 1.381(4) . ?
C6 C7 1.367(4) . ?
C8 C9 1.381(4) . ?
C9 C10 1.391(4) . ?
C10 C11 1.373(5) . ?
C11 C12 1.355(5) . ?
C13 C14 1.459(3) . ?
C14 C15 1.384(3) . ?
C15 C16 1.376(4) . ?
C16 C17 1.361(4) . ?
C17 C18 1.370(4) . ?
